data_7225111
loop_
_publ_author_name
'Fang, Xiaolong'
'Zhang, Chunyan'
'Chen, Jin'
'Zhu, Hongping'
'Yuan, Youzhu'

_publ_section_title
;
 Synthesis and catalytic performance of ruthenium complexes ligated with
 rigid o-(diphenylphosphino)aniline for chemoselective hydrogenation of
 dimethyl oxalate
;
_journal_name_full 'RSC Adv.'
_journal_paper_doi 10.1039/C6RA00320F
_journal_year 2016
_chemical_formula_sum 'C87 H79 N2 P4 Ru2'
_chemical_formula_weight 1478.54
_chemical_name_systematic
; 
 ? 
;
_space_group_IT_number 14
_symmetry_cell_setting monoclinic
_symmetry_space_group_name_Hall '-P 2yn'
_symmetry_space_group_name_H-M 'P 1 21/n 1'
_atom_sites_solution_hydrogens geom
_atom_sites_solution_primary direct
_atom_sites_solution_secondary difmap
_audit_creation_method SHELXL-97
_audit_update_record
;
2015-12-20 deposited with the CCDC.
2016-05-02 downloaded from the CCDC.
;
_cell_angle_alpha 90.00
_cell_angle_beta 117.597(17)
_cell_angle_gamma 90.00
_cell_formula_units_Z 4
_cell_length_a 18.146(3)
_cell_length_b 23.863(2)
_cell_length_c 18.672(2)
_cell_measurement_reflns_used 906
_cell_measurement_temperature 173(2)
_cell_measurement_theta_max 18.3820
_cell_measurement_theta_min 3.3370
_cell_volume 7165.4(19)
_computing_cell_refinement 'CrysAlisPro, Agilent Technologies'
_computing_data_collection 'CrysAlisPro, Agilent Technologies'
_computing_data_reduction 'CrysAlisPro, Agilent Technologies'
_computing_molecular_graphics 'Bruker SHELXTL'
_computing_publication_material 'Bruker SHELXTL'
_computing_structure_refinement 'SHELXL-97 (Sheldrick, 1997)'
_computing_structure_solution 'SHELXS-97 (Sheldrick, 1990)'
_diffrn_ambient_temperature 173(2)
_diffrn_detector_area_resol_mean 16.1903
_diffrn_measured_fraction_theta_full 0.998
_diffrn_measured_fraction_theta_max 0.998
_diffrn_measurement_device_type 'Xcalibur, Sapphire3, Gemini ultra'
_diffrn_measurement_method '\w scans'
_diffrn_radiation_monochromator graphite
_diffrn_radiation_source 'Enhance (Mo) X-ray Source'
_diffrn_radiation_type MoK\a
_diffrn_radiation_wavelength 0.71073
_diffrn_reflns_av_R_equivalents 0.1611
_diffrn_reflns_av_sigmaI/netI 0.2220
_diffrn_reflns_limit_h_max 21
_diffrn_reflns_limit_h_min -21
_diffrn_reflns_limit_k_max 28
_diffrn_reflns_limit_k_min -25
_diffrn_reflns_limit_l_max 22
_diffrn_reflns_limit_l_min -22
_diffrn_reflns_number 35010
_diffrn_reflns_theta_full 25.00
_diffrn_reflns_theta_max 25.00
_diffrn_reflns_theta_min 2.87
_exptl_absorpt_coefficient_mu 0.559
_exptl_absorpt_correction_T_max 0.9726
_exptl_absorpt_correction_T_min 0.8074
_exptl_absorpt_correction_type multi-scan
_exptl_absorpt_process_details empirical
_exptl_crystal_colour yellow
_exptl_crystal_density_diffrn 1.371
_exptl_crystal_density_meas ?
_exptl_crystal_density_method 'not measured'
_exptl_crystal_description prism
_exptl_crystal_F_000 3052
_exptl_crystal_size_max 0.40
_exptl_crystal_size_mid 0.10
_exptl_crystal_size_min 0.05
_refine_diff_density_max 0.688
_refine_diff_density_min -0.687
_refine_diff_density_rms 0.122
_refine_ls_extinction_method none
_refine_ls_goodness_of_fit_ref 0.914
_refine_ls_hydrogen_treatment mixed
_refine_ls_matrix_type full
_refine_ls_number_parameters 869
_refine_ls_number_reflns 12600
_refine_ls_number_restraints 225
_refine_ls_restrained_S_all 0.912
_refine_ls_R_factor_all 0.1663
_refine_ls_R_factor_gt 0.0813
_refine_ls_shift/su_max 0.000
_refine_ls_shift/su_mean 0.000
_refine_ls_structure_factor_coef Fsqd
_refine_ls_weighting_details 'calc w=1/[\s^2^(Fo^2^)+(0.0000P)^2^+0.0000P] where P=(Fo^2^+2Fc^2^)/3'
_refine_ls_weighting_scheme calc
_refine_ls_wR_factor_gt 0.1076
_refine_ls_wR_factor_ref 0.1325
_reflns_number_gt 6638
_reflns_number_total 12600
_reflns_threshold_expression >2sigma(I)
_cod_data_source_file c6ra00320f2.cif
_cod_data_source_block fxl-140423
_cod_depositor_comments
;
The following automatic conversions were performed:

'_symmetry_cell_setting' value 'Monoclinic' changed to 'monoclinic'
according to
/usr/data/users/saulius/crontab/automatic-downloads/rss-feeds/RSC/lib/dictionaries/cif_core.dic
dictionary named 'cif_core.dic' version 2.4.2 from 2011-04-26.

'_exptl_crystal_density_meas' value 'not measured' was changed to '?'
- the value is perceived as not measured.

Automatic conversion script
Id: cif_fix_values 4268 2015-11-12 08:31:59Z antanas 
;
_cod_original_cell_volume 7165.2(15)
_cod_original_sg_symbol_H-M P2(1)/n
_cod_database_code 7225111

loop_
_symmetry_equiv_pos_as_xyz
'x, y, z'
'-x+1/2, y+1/2, -z+1/2'
'-x, -y, -z'
'x-1/2, -y-1/2, z-1/2'

loop_
_atom_site_label
_atom_site_type_symbol
_atom_site_fract_x
_atom_site_fract_y
_atom_site_fract_z
_atom_site_U_iso_or_equiv
_atom_site_adp_type
_atom_site_occupancy
_atom_site_symmetry_multiplicity
_atom_site_calc_flag
_atom_site_refinement_flags
Ru1 Ru 0.32263(4) 0.21700(3) 0.15788(4) 0.02072(17) Uani 1 1 d .
Ru2 Ru 0.46165(4) 0.23703(3) 0.13811(3) 0.01961(17) Uani 1 1 d .
H3 H 0.555(4) 0.263(3) 0.195(3) 0.024 Uiso 1 1 d .
H4 H 0.354(4) 0.212(3) 0.085(3) 0.024 Uiso 1 1 d .
H5 H 0.236(4) 0.262(3) 0.125(3) 0.024 Uiso 1 1 d .
H6 H 0.244(4) 0.250(3) 0.094(3) 0.024 Uiso 1 1 d .
P1 P 0.33223(13) 0.22089(9) 0.28596(11) 0.0244(5) Uani 1 1 d .
P2 P 0.24714(13) 0.13738(9) 0.10614(12) 0.0234(5) Uani 1 1 d .
P3 P 0.44025(13) 0.30731(9) 0.05353(11) 0.0217(5) Uani 1 1 d .
P4 P 0.51574(13) 0.17375(9) 0.08541(11) 0.0222(5) Uani 1 1 d .
N1 N 0.4411(4) 0.1819(3) 0.2201(4) 0.0231(17) Uani 1 1 d .
H1 H 0.456(5) 0.154(3) 0.217(4) 0.028 Uiso 1 1 d .
N2 N 0.4032(4) 0.2904(3) 0.1871(3) 0.0252(18) Uani 1 1 d .
H2 H 0.422(4) 0.293(3) 0.233(4) 0.030 Uiso 1 1 d .
C1 C 0.4848(5) 0.1861(3) 0.3058(4) 0.0181(18) Uani 1 1 d .
C2 C 0.5673(5) 0.1693(3) 0.3494(4) 0.027(2) Uani 1 1 d .
H2A H 0.5964 0.1556 0.3218 0.032 Uiso 1 1 calc R
C3 C 0.6069(5) 0.1723(3) 0.4329(4) 0.030(2) Uani 1 1 d .
H3A H 0.6636 0.1614 0.4621 0.036 Uiso 1 1 calc R
C4 C 0.5653(5) 0.1910(3) 0.4747(4) 0.030(2) Uani 1 1 d .
H4A H 0.5929 0.1921 0.5321 0.036 Uiso 1 1 calc R
C5 C 0.4842(5) 0.2077(3) 0.4324(4) 0.028(2) Uani 1 1 d .
H5A H 0.4559 0.2208 0.4611 0.034 Uiso 1 1 calc R
C6 C 0.4418(5) 0.2060(3) 0.3476(4) 0.0229(19) Uani 1 1 d .
C7 C 0.3132(5) 0.2900(3) 0.3167(4) 0.027(2) Uani 1 1 d .
C8 C 0.3766(6) 0.3220(3) 0.3762(4) 0.035(2) Uani 1 1 d .
H8A H 0.4314 0.3072 0.4039 0.042 Uiso 1 1 calc R
C9 C 0.3597(6) 0.3757(4) 0.3953(5) 0.049(3) Uani 1 1 d .
H9A H 0.4029 0.3970 0.4363 0.059 Uiso 1 1 calc R
C10 C 0.2821(6) 0.3974(4) 0.3555(5) 0.047(3) Uani 1 1 d .
H10A H 0.2711 0.4338 0.3689 0.056 Uiso 1 1 calc R
C11 C 0.2184(5) 0.3668(4) 0.2951(5) 0.038(2) Uani 1 1 d .
H11A H 0.1638 0.3819 0.2676 0.046 Uiso 1 1 calc R
C12 C 0.2350(6) 0.3149(4) 0.2758(5) 0.041(2) Uani 1 1 d .
H12A H 0.1918 0.2950 0.2329 0.049 Uiso 1 1 calc R
C13 C 0.2840(5) 0.1724(4) 0.3294(4) 0.031(2) Uani 1 1 d .
C14 C 0.2046(6) 0.1833(4) 0.3220(5) 0.043(2) Uani 1 1 d .
H14A H 0.1768 0.2173 0.2981 0.052 Uiso 1 1 calc R
C15 C 0.1665(6) 0.1439(5) 0.3499(6) 0.056(3) Uani 1 1 d .
H15A H 0.1126 0.1509 0.3444 0.067 Uiso 1 1 calc R
C16 C 0.2066(7) 0.0962(5) 0.3846(6) 0.062(3) Uani 1 1 d .
H16A H 0.1810 0.0704 0.4048 0.074 Uiso 1 1 calc R
C17 C 0.2832(7) 0.0837(4) 0.3915(5) 0.054(3) Uani 1 1 d .
H17A H 0.3096 0.0491 0.4146 0.065 Uiso 1 1 calc R
C18 C 0.3221(6) 0.1228(4) 0.3639(4) 0.041(3) Uani 1 1 d .
H18A H 0.3757 0.1148 0.3693 0.049 Uiso 1 1 calc R
C21 C 0.1669(5) 0.1174(3) 0.1350(4) 0.027(2) Uani 1 1 d .
C22 C 0.1019(5) 0.1546(4) 0.1151(5) 0.042(2) Uani 1 1 d .
H22A H 0.1047 0.1905 0.0945 0.051 Uiso 1 1 calc R
C23 C 0.0326(6) 0.1406(5) 0.1246(6) 0.060(3) Uani 1 1 d .
H23A H -0.0116 0.1668 0.1096 0.072 Uiso 1 1 calc R
C24 C 0.0274(6) 0.0898(5) 0.1554(6) 0.063(3) Uani 1 1 d .
H24A H -0.0202 0.0805 0.1616 0.076 Uiso 1 1 calc R
C25 C 0.0916(6) 0.0524(4) 0.1773(5) 0.047(3) Uani 1 1 d .
H25A H 0.0894 0.0171 0.1999 0.057 Uiso 1 1 calc R
C26 C 0.1606(5) 0.0665(4) 0.1662(5) 0.042(3) Uani 1 1 d .
H26A H 0.2044 0.0400 0.1806 0.050 Uiso 1 1 calc R
C27 C 0.3062(4) 0.0721(3) 0.1221(4) 0.0186(18) Uani 1 1 d .
C28 C 0.3508(5) 0.0507(3) 0.1996(4) 0.025(2) Uani 1 1 d .
H28A H 0.3516 0.0706 0.2440 0.030 Uiso 1 1 calc R
C29 C 0.3944(5) 0.0005(4) 0.2130(5) 0.037(2) Uani 1 1 d .
H29A H 0.4235 -0.0141 0.2663 0.044 Uiso 1 1 calc R
C30 C 0.3955(5) -0.0277(3) 0.1500(5) 0.031(2) Uani 1 1 d .
H30A H 0.4241 -0.0624 0.1592 0.037 Uiso 1 1 calc R
C31 C 0.3552(5) -0.0058(4) 0.0731(5) 0.036(2) Uani 1 1 d .
H31A H 0.3581 -0.0245 0.0295 0.043 Uiso 1 1 calc R
C32 C 0.3104(5) 0.0432(3) 0.0595(5) 0.028(2) Uani 1 1 d .
H32A H 0.2818 0.0576 0.0061 0.034 Uiso 1 1 calc R
C33 C 0.1761(5) 0.1353(3) -0.0035(4) 0.027(2) Uani 1 1 d .
C34 C 0.1692(5) 0.1793(3) -0.0544(4) 0.026(2) Uani 1 1 d .
H34A H 0.2037 0.2113 -0.0337 0.032 Uiso 1 1 calc R
C35 C 0.1113(5) 0.1767(4) -0.1367(4) 0.036(2) Uani 1 1 d .
H35A H 0.1061 0.2073 -0.1712 0.043 Uiso 1 1 calc R
C36 C 0.0627(5) 0.1305(4) -0.1673(5) 0.033(2) Uani 1 1 d .
H36A H 0.0250 0.1285 -0.2234 0.040 Uiso 1 1 calc R
C37 C 0.0684(5) 0.0864(4) -0.1165(5) 0.041(2) Uani 1 1 d .
H37A H 0.0342 0.0542 -0.1374 0.049 Uiso 1 1 calc R
C38 C 0.1238(5) 0.0896(4) -0.0360(4) 0.031(2) Uani 1 1 d .
H38A H 0.1264 0.0597 -0.0014 0.038 Uiso 1 1 calc R
C41 C 0.5190(5) 0.3600(3) 0.0622(4) 0.025(2) Uani 1 1 d .
C42 C 0.5084(5) 0.3947(4) -0.0010(4) 0.034(2) Uani 1 1 d .
H42A H 0.4617 0.3896 -0.0525 0.041 Uiso 1 1 calc R
C43 C 0.5651(6) 0.4369(4) 0.0099(5) 0.050(3) Uani 1 1 d .
H43A H 0.5570 0.4604 -0.0342 0.060 Uiso 1 1 calc R
C44 C 0.6330(6) 0.4451(4) 0.0840(5) 0.056(3) Uani 1 1 d .
H44A H 0.6719 0.4739 0.0908 0.067 Uiso 1 1 calc R
C45 C 0.6443(6) 0.4117(4) 0.1476(5) 0.048(3) Uani 1 1 d .
H45A H 0.6901 0.4181 0.1994 0.058 Uiso 1 1 calc R
C46 C 0.5890(5) 0.3685(4) 0.1366(4) 0.032(2) Uani 1 1 d .
H46A H 0.5990 0.3442 0.1805 0.038 Uiso 1 1 calc R
C47 C 0.3878(5) 0.2920(3) -0.0540(4) 0.026(2) Uani 1 1 d .
C48 C 0.4339(5) 0.2763(3) -0.0934(4) 0.028(2) Uani 1 1 d .
H48A H 0.4926 0.2808 -0.0667 0.034 Uiso 1 1 calc R
C49 C 0.3955(6) 0.2545(4) -0.1705(4) 0.040(2) Uani 1 1 d .
H49A H 0.4280 0.2435 -0.1961 0.048 Uiso 1 1 calc R
C50 C 0.3120(6) 0.2488(4) -0.2099(5) 0.046(3) Uani 1 1 d .
H50A H 0.2863 0.2332 -0.2627 0.055 Uiso 1 1 calc R
C51 C 0.2624(6) 0.2655(4) -0.1744(5) 0.041(2) Uani 1 1 d .
H51A H 0.2036 0.2622 -0.2024 0.049 Uiso 1 1 calc R
C52 C 0.3024(5) 0.2870(3) -0.0970(4) 0.032(2) Uani 1 1 d .
H52A H 0.2696 0.2989 -0.0722 0.039 Uiso 1 1 calc R
C53 C 0.3677(5) 0.3411(3) 0.1444(4) 0.0223(19) Uani 1 1 d .
C54 C 0.3288(5) 0.3803(3) 0.1724(5) 0.030(2) Uani 1 1 d .
H54A H 0.3288 0.3743 0.2227 0.037 Uiso 1 1 calc R
C55 C 0.2907(5) 0.4274(4) 0.1272(5) 0.045(3) Uani 1 1 d .
H55A H 0.2639 0.4531 0.1464 0.054 Uiso 1 1 calc R
C56 C 0.2910(5) 0.4376(4) 0.0551(5) 0.037(2) Uiso 1 1 d .
H56A H 0.2635 0.4696 0.0239 0.044 Uiso 1 1 calc R
C57 C 0.3313(5) 0.4012(3) 0.0281(5) 0.034(2) Uani 1 1 d .
H57A H 0.3327 0.4089 -0.0212 0.041 Uiso 1 1 calc R
C58 C 0.3708(5) 0.3527(3) 0.0722(4) 0.0219(19) Uani 1 1 d .
C61 C 0.5890(5) 0.1974(3) 0.0476(4) 0.027(2) Uani 1 1 d .
C62 C 0.5970(5) 0.1736(4) -0.0158(5) 0.039(2) Uani 1 1 d .
H62A H 0.5640 0.1420 -0.0428 0.047 Uiso 1 1 calc R
C63 C 0.6518(6) 0.1948(5) -0.0406(5) 0.056(3) Uani 1 1 d .
H63A H 0.6550 0.1777 -0.0850 0.067 Uiso 1 1 calc R
C64 C 0.7022(6) 0.2398(5) -0.0033(5) 0.053(3) Uani 1 1 d .
H64A H 0.7406 0.2533 -0.0207 0.064 Uiso 1 1 calc R
C65 C 0.6955(5) 0.2652(4) 0.0605(5) 0.044(2) Uani 1 1 d .
H65A H 0.7287 0.2969 0.0869 0.053 Uiso 1 1 calc R
C66 C 0.6395(5) 0.2437(4) 0.0854(4) 0.033(2) Uani 1 1 d .
H66A H 0.6356 0.2610 0.1293 0.040 Uiso 1 1 calc R
C67 C 0.4466(5) 0.1277(3) 0.0014(4) 0.024(2) Uani 1 1 d .
C68 C 0.3651(5) 0.1449(3) -0.0493(4) 0.030(2) Uani 1 1 d .
H68A H 0.3455 0.1791 -0.0383 0.035 Uiso 1 1 calc R
C69 C 0.3127(5) 0.1132(3) -0.1150(4) 0.032(2) Uani 1 1 d .
H69A H 0.2572 0.1252 -0.1482 0.039 Uiso 1 1 calc R
C70 C 0.3414(5) 0.0639(4) -0.1324(4) 0.036(2) Uani 1 1 d .
H70A H 0.3055 0.0420 -0.1778 0.043 Uiso 1 1 calc R
C71 C 0.4210(6) 0.0465(4) -0.0843(4) 0.039(2) Uani 1 1 d .
H71A H 0.4407 0.0128 -0.0965 0.047 Uiso 1 1 calc R
C72 C 0.4728(6) 0.0779(3) -0.0184(5) 0.040(3) Uani 1 1 d .
H72A H 0.5281 0.0653 0.0146 0.048 Uiso 1 1 calc R
C73 C 0.5808(5) 0.1213(3) 0.1616(4) 0.0215(19) Uani 1 1 d .
C74 C 0.6665(5) 0.1264(3) 0.2059(4) 0.031(2) Uani 1 1 d .
H74A H 0.6941 0.1543 0.1909 0.038 Uiso 1 1 calc R
C75 C 0.7130(5) 0.0921(4) 0.2713(4) 0.035(2) Uani 1 1 d .
H75A H 0.7714 0.0971 0.3022 0.042 Uiso 1 1 calc R
C76 C 0.6725(5) 0.0506(4) 0.2906(5) 0.035(2) Uani 1 1 d .
H76A H 0.7038 0.0269 0.3354 0.042 Uiso 1 1 calc R
C77 C 0.5886(5) 0.0425(3) 0.2472(4) 0.028(2) Uani 1 1 d .
H77A H 0.5621 0.0132 0.2612 0.033 Uiso 1 1 calc R
C78 C 0.5426(5) 0.0776(3) 0.1825(4) 0.027(2) Uani 1 1 d .
H78A H 0.4844 0.0719 0.1517 0.033 Uiso 1 1 calc R
C87 C 0.1880(7) -0.0956(5) -0.1229(7) 0.073(3) Uani 1 1 d U
H87A H 0.2226 -0.1094 -0.0701 0.088 Uiso 1 1 calc R
C88 C 0.1440(7) -0.1315(5) -0.1857(6) 0.072(2) Uani 1 1 d U
H88A H 0.1503 -0.1708 -0.1770 0.086 Uiso 1 1 calc R
C89 C 0.0914(7) -0.1113(5) -0.2604(6) 0.068(2) Uani 1 1 d U
H89A H 0.0601 -0.1362 -0.3036 0.082 Uiso 1 1 calc R
C90 C 0.0844(7) -0.0533(5) -0.2724(6) 0.067(2) Uani 1 1 d U
H90A H 0.0479 -0.0387 -0.3243 0.081 Uiso 1 1 calc R
C91 C 0.1283(7) -0.0181(5) -0.2119(6) 0.071(2) Uani 1 1 d U
H91A H 0.1232 0.0213 -0.2200 0.085 Uiso 1 1 calc R
C92 C 0.1808(7) -0.0399(5) -0.1382(6) 0.072(3) Uani 1 1 d U
H92A H 0.2137 -0.0149 -0.0957 0.086 Uiso 1 1 calc R
C81 C 0.9916(7) 0.3245(5) 0.2207(6) 0.083(3) Uani 1 1 d U
H81A H 1.0383 0.3053 0.2608 0.099 Uiso 1 1 calc R
C82 C 0.9458(8) 0.3596(5) 0.2424(7) 0.082(3) Uani 1 1 d U
H82A H 0.9612 0.3645 0.2980 0.098 Uiso 1 1 calc R
C83 C 0.8802(7) 0.3872(5) 0.1874(6) 0.077(3) Uani 1 1 d U
H83A H 0.8500 0.4120 0.2040 0.093 Uiso 1 1 calc R
C84 C 0.8569(8) 0.3800(5) 0.1090(7) 0.087(3) Uani 1 1 d U
H84A H 0.8121 0.4017 0.0704 0.105 Uiso 1 1 calc R
C85 C 0.8963(8) 0.3417(5) 0.0822(7) 0.083(3) Uani 1 1 d U
H85A H 0.8746 0.3325 0.0266 0.100 Uiso 1 1 calc R
C86 C 0.9694(7) 0.3176(5) 0.1410(6) 0.086(3) Uani 1 1 d U
H86A H 1.0037 0.2962 0.1253 0.104 Uiso 1 1 calc R
C93 C 0.4737(10) -0.0500(7) 0.4685(9) 0.123(4) Uani 1 1 d U
H93A H 0.4521 -0.0848 0.4422 0.148 Uiso 1 1 calc R
C94 C 0.4599(8) -0.0360(7) 0.5254(9) 0.100(4) Uani 1 1 d U
H94A H 0.4350 -0.0621 0.5460 0.120 Uiso 1 1 calc R
C95 C 0.4799(9) 0.0165(7) 0.5587(8) 0.117(4) Uani 1 1 d U
H95A H 0.4637 0.0294 0.5975 0.140 Uiso 1 1 calc R

loop_
_atom_site_aniso_label
_atom_site_aniso_U_11
_atom_site_aniso_U_22
_atom_site_aniso_U_33
_atom_site_aniso_U_23
_atom_site_aniso_U_13
_atom_site_aniso_U_12
Ru1 0.0223(4) 0.0188(4) 0.0236(3) 0.0006(3) 0.0129(3) 0.0018(3)
Ru2 0.0202(4) 0.0195(4) 0.0201(3) 0.0004(3) 0.0102(3) 0.0020(3)
P1 0.0275(13) 0.0222(13) 0.0291(11) 0.0019(10) 0.0179(10) 0.0014(11)
P2 0.0220(13) 0.0230(14) 0.0252(11) 0.0002(10) 0.0110(10) 0.0002(10)
P3 0.0218(12) 0.0221(13) 0.0210(11) -0.0005(9) 0.0097(10) 0.0003(10)
P4 0.0219(12) 0.0254(14) 0.0218(11) 0.0007(10) 0.0124(10) 0.0035(10)
N1 0.032(4) 0.015(4) 0.028(4) -0.005(3) 0.018(3) 0.005(3)
N2 0.029(4) 0.031(5) 0.023(3) -0.001(4) 0.018(4) -0.007(3)
C1 0.026(5) 0.009(4) 0.021(4) 0.001(3) 0.012(4) -0.002(4)
C2 0.034(5) 0.021(5) 0.031(5) -0.001(4) 0.020(4) -0.002(4)
C3 0.018(5) 0.036(6) 0.023(4) 0.009(4) -0.001(4) -0.001(4)
C4 0.041(6) 0.034(6) 0.018(4) 0.001(4) 0.015(4) 0.003(5)
C5 0.039(6) 0.025(5) 0.027(4) -0.005(4) 0.021(4) 0.001(4)
C6 0.026(5) 0.020(5) 0.021(4) -0.001(4) 0.009(4) 0.002(4)
C7 0.039(6) 0.030(6) 0.027(4) 0.005(4) 0.029(4) -0.001(4)
C8 0.056(7) 0.018(5) 0.033(5) -0.007(4) 0.022(5) 0.001(5)
C9 0.052(7) 0.057(8) 0.032(5) -0.008(5) 0.014(5) -0.009(6)
C10 0.073(8) 0.023(6) 0.053(6) -0.006(5) 0.037(6) 0.006(6)
C11 0.035(6) 0.033(6) 0.061(6) 0.008(5) 0.034(5) 0.015(5)
C12 0.036(6) 0.042(7) 0.057(6) -0.004(5) 0.032(5) 0.001(5)
C13 0.037(6) 0.036(6) 0.030(5) -0.002(4) 0.024(4) -0.001(5)
C14 0.051(7) 0.031(6) 0.062(6) 0.001(5) 0.038(6) -0.007(5)
C15 0.052(7) 0.063(8) 0.073(7) -0.002(6) 0.045(6) -0.017(6)
C16 0.069(9) 0.076(10) 0.047(6) 0.007(6) 0.033(6) -0.024(7)
C17 0.077(9) 0.028(6) 0.054(6) 0.015(5) 0.028(6) -0.024(6)
C18 0.046(7) 0.033(6) 0.030(5) -0.003(4) 0.004(5) -0.006(5)
C21 0.028(5) 0.019(5) 0.035(5) -0.002(4) 0.016(4) -0.008(4)
C22 0.042(6) 0.041(6) 0.055(6) -0.003(5) 0.033(5) -0.004(5)
C23 0.058(8) 0.067(9) 0.077(8) 0.019(7) 0.049(7) 0.013(6)
C24 0.025(6) 0.099(10) 0.076(8) 0.004(7) 0.032(6) -0.009(7)
C25 0.046(7) 0.051(7) 0.056(6) -0.003(5) 0.033(6) -0.016(6)
C26 0.033(6) 0.044(7) 0.060(6) -0.010(5) 0.030(5) -0.006(5)
C27 0.020(5) 0.015(5) 0.026(4) 0.000(4) 0.015(4) -0.006(4)
C28 0.029(5) 0.020(5) 0.029(5) 0.004(4) 0.016(4) -0.001(4)
C29 0.030(6) 0.031(6) 0.041(5) 0.013(5) 0.009(5) 0.000(5)
C30 0.029(5) 0.011(5) 0.052(5) 0.001(4) 0.018(5) 0.003(4)
C31 0.037(6) 0.040(6) 0.042(5) -0.003(5) 0.028(5) -0.003(5)
C32 0.031(5) 0.025(5) 0.036(5) -0.009(4) 0.021(4) 0.000(4)
C33 0.025(5) 0.021(5) 0.039(5) -0.007(4) 0.019(4) -0.006(4)
C34 0.031(5) 0.013(5) 0.040(5) -0.004(4) 0.020(4) 0.002(4)
C35 0.052(6) 0.029(6) 0.028(5) 0.009(4) 0.021(5) 0.017(5)
C36 0.025(5) 0.031(6) 0.034(5) -0.004(4) 0.005(4) 0.010(4)
C37 0.024(6) 0.036(6) 0.047(6) -0.003(5) 0.002(5) -0.007(5)
C38 0.032(5) 0.043(6) 0.013(4) 0.007(4) 0.005(4) 0.004(5)
C41 0.031(5) 0.026(5) 0.020(4) 0.001(4) 0.013(4) 0.004(4)
C42 0.030(6) 0.037(6) 0.027(5) 0.002(4) 0.006(4) -0.013(5)
C43 0.038(6) 0.058(8) 0.049(6) 0.010(5) 0.015(5) -0.015(5)
C44 0.047(7) 0.052(7) 0.058(7) 0.007(6) 0.016(6) -0.023(6)
C45 0.048(7) 0.044(7) 0.035(5) -0.005(5) 0.004(5) -0.032(5)
C46 0.031(5) 0.031(6) 0.031(5) -0.006(4) 0.012(4) -0.004(4)
C47 0.032(5) 0.027(5) 0.019(4) 0.005(4) 0.013(4) 0.005(4)
C48 0.027(5) 0.033(6) 0.020(4) 0.001(4) 0.006(4) 0.006(4)
C49 0.059(7) 0.034(6) 0.030(5) 0.001(4) 0.023(5) 0.001(5)
C50 0.049(7) 0.049(7) 0.021(5) 0.001(4) 0.000(5) 0.000(6)
C51 0.039(6) 0.041(6) 0.034(5) 0.011(5) 0.009(5) 0.003(5)
C52 0.031(5) 0.027(5) 0.033(5) 0.002(4) 0.009(4) 0.001(4)
C53 0.019(5) 0.012(5) 0.038(5) 0.004(4) 0.015(4) -0.003(4)
C54 0.030(5) 0.030(6) 0.043(5) 0.000(4) 0.026(4) 0.004(4)
C55 0.055(7) 0.035(7) 0.065(6) 0.007(5) 0.044(6) 0.014(5)
C57 0.043(6) 0.028(6) 0.035(5) 0.005(4) 0.022(5) 0.003(5)
C58 0.025(5) 0.016(5) 0.021(4) 0.000(4) 0.008(4) -0.007(4)
C61 0.033(5) 0.026(5) 0.023(4) 0.009(4) 0.013(4) 0.009(4)
C62 0.048(6) 0.038(6) 0.042(5) -0.004(5) 0.030(5) -0.013(5)
C63 0.067(8) 0.075(9) 0.039(6) 0.008(6) 0.035(6) 0.006(7)
C64 0.048(7) 0.072(8) 0.055(6) 0.020(6) 0.037(6) 0.005(6)
C65 0.047(6) 0.046(7) 0.047(5) 0.008(5) 0.028(5) 0.005(5)
C66 0.032(5) 0.046(6) 0.024(4) 0.003(4) 0.016(4) 0.014(5)
C67 0.036(6) 0.022(5) 0.013(4) 0.005(4) 0.011(4) 0.005(4)
C68 0.042(6) 0.024(5) 0.022(4) -0.002(4) 0.014(4) -0.008(4)
C69 0.036(6) 0.029(6) 0.034(5) -0.005(4) 0.017(4) 0.008(4)
C70 0.039(6) 0.041(6) 0.019(4) -0.008(4) 0.006(4) -0.018(5)
C71 0.060(7) 0.032(6) 0.024(5) -0.010(4) 0.019(5) -0.003(5)
C72 0.057(7) 0.027(6) 0.029(5) 0.001(4) 0.013(5) 0.020(5)
C73 0.032(5) 0.018(5) 0.019(4) 0.000(3) 0.016(4) 0.008(4)
C74 0.032(6) 0.029(6) 0.039(5) 0.000(4) 0.022(4) -0.002(4)
C75 0.031(6) 0.039(6) 0.028(5) 0.006(4) 0.009(4) 0.009(5)
C76 0.031(6) 0.027(6) 0.035(5) 0.013(4) 0.005(4) 0.011(5)
C77 0.048(6) 0.010(5) 0.035(5) 0.004(4) 0.027(5) 0.005(4)
C78 0.031(5) 0.018(5) 0.033(5) -0.002(4) 0.015(4) 0.000(4)
C87 0.065(5) 0.081(5) 0.075(5) -0.014(4) 0.033(4) -0.004(5)
C88 0.069(5) 0.074(5) 0.082(5) -0.015(4) 0.044(4) -0.003(4)
C89 0.071(5) 0.077(5) 0.069(4) -0.025(4) 0.042(4) -0.012(5)
C90 0.071(5) 0.078(5) 0.065(4) -0.013(4) 0.043(4) -0.007(5)
C91 0.071(5) 0.072(5) 0.081(5) -0.012(4) 0.045(4) -0.015(4)
C92 0.068(5) 0.076(5) 0.074(5) -0.021(5) 0.035(4) -0.016(5)
C81 0.086(6) 0.097(6) 0.064(5) 0.008(5) 0.035(4) -0.012(5)
C82 0.093(6) 0.089(6) 0.062(5) 0.001(5) 0.035(4) -0.020(5)
C83 0.091(6) 0.087(6) 0.061(5) -0.004(5) 0.042(4) -0.013(5)
C84 0.094(6) 0.095(6) 0.068(5) -0.003(5) 0.034(4) 0.000(5)
C85 0.097(6) 0.102(6) 0.057(5) -0.006(5) 0.040(4) -0.002(5)
C86 0.091(6) 0.101(6) 0.073(5) -0.003(5) 0.044(4) 0.001(5)
C93 0.136(9) 0.089(9) 0.113(9) 0.007(8) 0.031(7) -0.019(7)
C94 0.124(8) 0.082(9) 0.119(9) 0.022(8) 0.077(7) -0.010(7)
C95 0.136(9) 0.105(9) 0.100(8) 0.008(7) 0.047(7) -0.002(8)

loop_
_atom_type_symbol
_atom_type_description
_atom_type_scat_dispersion_real
_atom_type_scat_dispersion_imag
_atom_type_scat_source
C C 0.0033 0.0016 'International Tables Vol C Tables 4.2.6.8 and 6.1.1.4'
H H 0.0000 0.0000 'International Tables Vol C Tables 4.2.6.8 and 6.1.1.4'
N N 0.0061 0.0033 'International Tables Vol C Tables 4.2.6.8 and 6.1.1.4'
P P 0.1023 0.0942 'International Tables Vol C Tables 4.2.6.8 and 6.1.1.4'
Ru Ru -1.2594 0.8363 'International Tables Vol C Tables 4.2.6.8 and 6.1.1.4'

loop_
_geom_angle_atom_site_label_1
_geom_angle_atom_site_label_2
_geom_angle_atom_site_label_3
_geom_angle
_geom_angle_site_symmetry_1
_geom_angle_site_symmetry_3
N1 Ru1 N2 77.6(3) . .
N1 Ru1 P2 99.41(19) . .
N2 Ru1 P2 167.54(16) . .
N1 Ru1 P1 82.88(18) . .
N2 Ru1 P1 89.35(15) . .
P2 Ru1 P1 102.35(8) . .
N1 Ru1 Ru2 51.20(19) . .
N2 Ru1 Ru2 49.10(17) . .
P2 Ru1 Ru2 119.72(6) . .
P1 Ru1 Ru2 119.70(6) . .
N1 Ru1 H4 77.2(19) . .
N2 Ru1 H4 80(2) . .
P2 Ru1 H4 88(2) . .
P1 Ru1 H4 159.0(19) . .
Ru2 Ru1 H4 40.7(19) . .
N1 Ru1 H5 163(2) . .
N2 Ru1 H5 89(2) . .
P2 Ru1 H5 96(2) . .
P1 Ru1 H5 87.8(17) . .
Ru2 Ru1 H5 125(2) . .
H4 Ru1 H5 110(3) . .
N1 Ru1 H6 163(2) . .
N2 Ru1 H6 93(3) . .
P2 Ru1 H6 87(2) . .
P1 Ru1 H6 112(2) . .
Ru2 Ru1 H6 112(2) . .
H4 Ru1 H6 87(3) . .
H5 Ru1 H6 24(2) . .
N2 Ru2 N1 77.1(2) . .
N2 Ru2 P3 83.96(18) . .
N1 Ru2 P3 158.39(18) . .
N2 Ru2 P4 174.68(19) . .
N1 Ru2 P4 98.79(16) . .
P3 Ru2 P4 99.43(8) . .
N2 Ru2 Ru1 51.22(18) . .
N1 Ru2 Ru1 48.36(18) . .
P3 Ru2 Ru1 111.01(6) . .
P4 Ru2 Ru1 123.48(6) . .
N2 Ru2 H3 94(2) . .
N1 Ru2 H3 103.9(19) . .
P3 Ru2 H3 87(2) . .
P4 Ru2 H3 90(2) . .
Ru1 Ru2 H3 135.5(18) . .
N2 Ru2 H4 79.2(18) . .
N1 Ru2 H4 72.5(17) . .
P3 Ru2 H4 94.0(18) . .
P4 Ru2 H4 96.4(18) . .
Ru1 Ru2 H4 37.4(16) . .
H3 Ru2 H4 173(3) . .
C6 P1 C7 106.7(4) . .
C6 P1 C13 101.6(4) . .
C7 P1 C13 103.3(3) . .
C6 P1 Ru1 100.6(2) . .
C7 P1 Ru1 115.1(2) . .
C13 P1 Ru1 127.1(3) . .
C21 P2 C27 102.4(4) . .
C21 P2 C33 94.4(3) . .
C27 P2 C33 102.3(3) . .
C21 P2 Ru1 119.7(3) . .
C27 P2 Ru1 116.6(2) . .
C33 P2 Ru1 117.8(3) . .
C58 P3 C47 106.1(3) . .
C58 P3 C41 98.9(3) . .
C47 P3 C41 102.8(3) . .
C58 P3 Ru2 102.9(2) . .
C47 P3 Ru2 117.8(3) . .
C41 P3 Ru2 125.4(2) . .
C67 P4 C73 100.9(3) . .
C67 P4 C61 100.5(3) . .
C73 P4 C61 100.6(3) . .
C67 P4 Ru2 120.4(3) . .
C73 P4 Ru2 111.6(2) . .
C61 P4 Ru2 119.6(3) . .
C1 N1 Ru1 119.4(5) . .
C1 N1 Ru2 124.1(5) . .
Ru1 N1 Ru2 80.4(2) . .
C1 N1 H1 97(6) . .
Ru1 N1 H1 130(6) . .
Ru2 N1 H1 108(6) . .
C53 N2 Ru2 117.1(5) . .
C53 N2 Ru1 117.6(5) . .
Ru2 N2 Ru1 79.7(2) . .
C53 N2 H2 114(6) . .
Ru2 N2 H2 119(6) . .
Ru1 N2 H2 105(6) . .
C2 C1 C6 119.5(6) . .
C2 C1 N1 121.7(7) . .
C6 C1 N1 118.7(7) . .
C3 C2 C1 120.0(7) . .
C3 C2 H2A 120.0 . .
C1 C2 H2A 120.0 . .
C2 C3 C4 121.1(7) . .
C2 C3 H3A 119.4 . .
C4 C3 H3A 119.4 . .
C5 C4 C3 119.4(7) . .
C5 C4 H4A 120.3 . .
C3 C4 H4A 120.3 . .
C4 C5 C6 121.5(7) . .
C4 C5 H5A 119.3 . .
C6 C5 H5A 119.3 . .
C5 C6 C1 118.5(7) . .
C5 C6 P1 125.2(6) . .
C1 C6 P1 116.0(5) . .
C12 C7 C8 117.1(8) . .
C12 C7 P1 120.3(6) . .
C8 C7 P1 122.4(7) . .
C7 C8 C9 120.3(9) . .
C7 C8 H8A 119.9 . .
C9 C8 H8A 119.9 . .
C10 C9 C8 120.4(9) . .
C10 C9 H9A 119.8 . .
C8 C9 H9A 119.8 . .
C9 C10 C11 120.4(9) . .
C9 C10 H10A 119.8 . .
C11 C10 H10A 119.8 . .
C12 C11 C10 119.3(9) . .
C12 C11 H11A 120.4 . .
C10 C11 H11A 120.4 . .
C11 C12 C7 122.5(9) . .
C11 C12 H12A 118.8 . .
C7 C12 H12A 118.8 . .
C18 C13 C14 118.3(8) . .
C18 C13 P1 120.6(7) . .
C14 C13 P1 120.9(7) . .
C15 C14 C13 120.0(9) . .
C15 C14 H14A 120.0 . .
C13 C14 H14A 120.0 . .
C16 C15 C14 119.7(10) . .
C16 C15 H15A 120.1 . .
C14 C15 H15A 120.1 . .
C15 C16 C17 122.1(10) . .
C15 C16 H16A 119.0 . .
C17 C16 H16A 119.0 . .
C16 C17 C18 118.7(10) . .
C16 C17 H17A 120.6 . .
C18 C17 H17A 120.6 . .
C13 C18 C17 121.1(9) . .
C13 C18 H18A 119.4 . .
C17 C18 H18A 119.4 . .
C26 C21 C22 117.0(8) . .
C26 C21 P2 125.9(7) . .
C22 C21 P2 116.6(6) . .
C21 C22 C23 121.4(9) . .
C21 C22 H22A 119.3 . .
C23 C22 H22A 119.3 . .
C24 C23 C22 120.7(10) . .
C24 C23 H23A 119.7 . .
C22 C23 H23A 119.7 . .
C23 C24 C25 119.3(9) . .
C23 C24 H24A 120.3 . .
C25 C24 H24A 120.3 . .
C24 C25 C26 119.5(9) . .
C24 C25 H25A 120.2 . .
C26 C25 H25A 120.2 . .
C21 C26 C25 122.0(9) . .
C21 C26 H26A 119.0 . .
C25 C26 H26A 119.0 . .
C28 C27 C32 117.6(7) . .
C28 C27 P2 119.7(6) . .
C32 C27 P2 122.7(6) . .
C27 C28 C29 120.8(7) . .
C27 C28 H28A 119.6 . .
C29 C28 H28A 119.6 . .
C30 C29 C28 120.2(8) . .
C30 C29 H29A 119.9 . .
C28 C29 H29A 119.9 . .
C29 C30 C31 119.9(8) . .
C29 C30 H30A 120.0 . .
C31 C30 H30A 120.0 . .
C30 C31 C32 119.8(8) . .
C30 C31 H31A 120.1 . .
C32 C31 H31A 120.1 . .
C31 C32 C27 121.6(8) . .
C31 C32 H32A 119.2 . .
C27 C32 H32A 119.2 . .
C34 C33 C38 118.0(7) . .
C34 C33 P2 122.5(6) . .
C38 C33 P2 119.5(6) . .
C33 C34 C35 120.2(8) . .
C33 C34 H34A 119.9 . .
C35 C34 H34A 119.9 . .
C36 C35 C34 120.4(8) . .
C36 C35 H35A 119.8 . .
C34 C35 H35A 119.8 . .
C35 C36 C37 119.9(8) . .
C35 C36 H36A 120.1 . .
C37 C36 H36A 120.1 . .
C38 C37 C36 119.4(8) . .
C38 C37 H37A 120.3 . .
C36 C37 H37A 120.3 . .
C37 C38 C33 122.1(8) . .
C37 C38 H38A 119.0 . .
C33 C38 H38A 119.0 . .
C42 C41 C46 117.8(8) . .
C42 C41 P3 122.4(6) . .
C46 C41 P3 119.7(6) . .
C41 C42 C43 120.7(8) . .
C41 C42 H42A 119.7 . .
C43 C42 H42A 119.7 . .
C44 C43 C42 120.6(8) . .
C44 C43 H43A 119.7 . .
C42 C43 H43A 119.7 . .
C45 C44 C43 119.8(9) . .
C45 C44 H44A 120.1 . .
C43 C44 H44A 120.1 . .
C44 C45 C46 119.9(8) . .
C44 C45 H45A 120.0 . .
C46 C45 H45A 120.0 . .
C45 C46 C41 121.2(8) . .
C45 C46 H46A 119.4 . .
C41 C46 H46A 119.4 . .
C52 C47 C48 117.1(7) . .
C52 C47 P3 122.2(6) . .
C48 C47 P3 120.1(6) . .
C49 C48 C47 121.0(8) . .
C49 C48 H48A 119.5 . .
C47 C48 H48A 119.5 . .
C50 C49 C48 120.2(8) . .
C50 C49 H49A 119.9 . .
C48 C49 H49A 119.9 . .
C49 C50 C51 121.2(8) . .
C49 C50 H50A 119.4 . .
C51 C50 H50A 119.4 . .
C52 C51 C50 117.5(8) . .
C52 C51 H51A 121.3 . .
C50 C51 H51A 121.3 . .
C51 C52 C47 123.0(8) . .
C51 C52 H52A 118.5 . .
C47 C52 H52A 118.5 . .
C58 C53 C54 118.3(7) . .
C58 C53 N2 119.7(7) . .
C54 C53 N2 122.0(7) . .
C55 C54 C53 120.5(7) . .
C55 C54 H54A 119.8 . .
C53 C54 H54A 119.8 . .
C56 C55 C54 121.0(8) . .
C56 C55 H55A 119.5 . .
C54 C55 H55A 119.5 . .
C55 C56 C57 119.7(8) . .
C55 C56 H56A 120.2 . .
C57 C56 H56A 120.2 . .
C56 C57 C58 121.1(7) . .
C56 C57 H57A 119.4 . .
C58 C57 H57A 119.4 . .
C53 C58 C57 119.3(7) . .
C53 C58 P3 114.0(6) . .
C57 C58 P3 126.0(6) . .
C62 C61 C66 116.9(8) . .
C62 C61 P4 125.4(7) . .
C66 C61 P4 117.7(6) . .
C63 C62 C61 121.2(9) . .
C63 C62 H62A 119.4 . .
C61 C62 H62A 119.4 . .
C62 C63 C64 122.2(9) . .
C62 C63 H63A 118.9 . .
C64 C63 H63A 118.9 . .
C63 C64 C65 118.2(9) . .
C63 C64 H64A 120.9 . .
C65 C64 H64A 120.9 . .
C64 C65 C66 119.4(9) . .
C64 C65 H65A 120.3 . .
C66 C65 H65A 120.3 . .
C65 C66 C61 122.0(8) . .
C65 C66 H66A 119.0 . .
C61 C66 H66A 119.0 . .
C72 C67 C68 117.1(7) . .
C72 C67 P4 123.5(6) . .
C68 C67 P4 119.2(6) . .
C69 C68 C67 121.2(8) . .
C69 C68 H68A 119.4 . .
C67 C68 H68A 119.4 . .
C68 C69 C70 119.7(8) . .
C68 C69 H69A 120.1 . .
C70 C69 H69A 120.1 . .
C71 C70 C69 120.1(8) . .
C71 C70 H70A 119.9 . .
C69 C70 H70A 119.9 . .
C70 C71 C72 120.0(8) . .
C70 C71 H71A 120.0 . .
C72 C71 H71A 120.0 . .
C71 C72 C67 121.8(8) . .
C71 C72 H72A 119.1 . .
C67 C72 H72A 119.1 . .
C74 C73 C78 117.5(7) . .
C74 C73 P4 122.5(6) . .
C78 C73 P4 119.7(6) . .
C75 C74 C73 122.0(8) . .
C75 C74 H74A 119.0 . .
C73 C74 H74A 119.0 . .
C76 C75 C74 118.3(8) . .
C76 C75 H75A 120.8 . .
C74 C75 H75A 120.8 . .
C77 C76 C75 122.0(7) . .
C77 C76 H76A 119.0 . .
C75 C76 H76A 119.0 . .
C76 C77 C78 119.1(8) . .
C76 C77 H77A 120.5 . .
C78 C77 H77A 120.5 . .
C77 C78 C73 121.1(8) . .
C77 C78 H78A 119.4 . .
C73 C78 H78A 119.4 . .
C92 C87 C88 118.3(11) . .
C92 C87 H87A 120.9 . .
C88 C87 H87A 120.9 . .
C89 C88 C87 120.5(12) . .
C89 C88 H88A 119.8 . .
C87 C88 H88A 119.8 . .
C88 C89 C90 119.0(11) . .
C88 C89 H89A 120.5 . .
C90 C89 H89A 120.5 . .
C91 C90 C89 120.7(11) . .
C91 C90 H90A 119.6 . .
C89 C90 H90A 119.6 . .
C90 C91 C92 118.6(12) . .
C90 C91 H91A 120.7 . .
C92 C91 H91A 120.7 . .
C87 C92 C91 122.8(11) . .
C87 C92 H92A 118.6 . .
C91 C92 H92A 118.6 . .
C86 C81 C82 119.1(12) . .
C86 C81 H81A 120.4 . .
C82 C81 H81A 120.4 . .
C83 C82 C81 121.6(12) . .
C83 C82 H82A 119.2 . .
C81 C82 H82A 119.2 . .
C82 C83 C84 119.9(13) . .
C82 C83 H83A 120.0 . .
C84 C83 H83A 120.0 . .
C83 C84 C85 121.7(12) . .
C83 C84 H84A 119.2 . .
C85 C84 H84A 119.2 . .
C84 C85 C86 116.7(11) . .
C84 C85 H85A 121.6 . .
C86 C85 H85A 121.6 . .
C81 C86 C85 120.1(12) . .
C81 C86 H86A 120.0 . .
C85 C86 H86A 120.0 . .
C94 C93 C95 122.8(17) . 3_656
C94 C93 H93A 118.6 . .
C95 C93 H93A 118.6 3_656 .
C93 C94 C95 121.3(16) . .
C93 C94 H94A 119.4 . .
C95 C94 H94A 119.4 . .
C94 C95 C93 115.4(15) . 3_656
C94 C95 H95A 122.3 . .
C93 C95 H95A 122.3 3_656 .

loop_
_geom_bond_atom_site_label_1
_geom_bond_atom_site_label_2
_geom_bond_distance
_geom_bond_site_symmetry_2
Ru1 N1 2.088(7) .
Ru1 N2 2.183(7) .
Ru1 P2 2.279(2) .
Ru1 P1 2.318(2) .
Ru1 Ru2 2.7551(10) .
Ru1 H4 1.71(5) .
Ru1 H5 1.77(7) .
Ru1 H6 1.58(7) .
Ru2 N2 2.117(6) .
Ru2 N1 2.178(7) .
Ru2 P3 2.211(2) .
Ru2 P4 2.260(2) .
Ru2 H3 1.65(6) .
Ru2 H4 1.84(6) .
P1 C6 1.812(7) .
P1 C7 1.831(8) .
P1 C13 1.849(8) .
P2 C21 1.835(8) .
P2 C27 1.837(8) .
P2 C33 1.846(8) .
P3 C58 1.814(8) .
P3 C47 1.816(7) .
P3 C41 1.853(8) .
P4 C67 1.849(8) .
P4 C73 1.852(7) .
P4 C61 1.859(8) .
N1 C1 1.422(9) .
N1 H1 0.74(7) .
N2 C53 1.427(9) .
N2 H2 0.76(6) .
C1 C2 1.392(9) .
C1 C6 1.417(9) .
C2 C3 1.383(9) .
C2 H2A 0.9500 .
C3 C4 1.387(10) .
C3 H3A 0.9500 .
C4 C5 1.369(10) .
C4 H4A 0.9500 .
C5 C6 1.405(9) .
C5 H5A 0.9500 .
C7 C12 1.395(10) .
C7 C8 1.398(10) .
C8 C9 1.402(11) .
C8 H8A 0.9500 .
C9 C10 1.355(11) .
C9 H9A 0.9500 .
C10 C11 1.391(11) .
C10 H10A 0.9500 .
C11 C12 1.362(11) .
C11 H11A 0.9500 .
C12 H12A 0.9500 .
C13 C18 1.373(11) .
C13 C14 1.406(11) .
C14 C15 1.402(11) .
C14 H14A 0.9500 .
C15 C16 1.344(13) .
C15 H15A 0.9500 .
C16 C17 1.368(13) .
C16 H16A 0.9500 .
C17 C18 1.403(11) .
C17 H17A 0.9500 .
C18 H18A 0.9500 .
C21 C26 1.374(11) .
C21 C22 1.382(11) .
C22 C23 1.390(11) .
C22 H22A 0.9500 .
C23 C24 1.364(13) .
C23 H23A 0.9500 .
C24 C25 1.372(12) .
C24 H24A 0.9500 .
C25 C26 1.402(11) .
C25 H25A 0.9500 .
C26 H26A 0.9500 .
C27 C28 1.387(9) .
C27 C32 1.387(9) .
C28 C29 1.393(10) .
C28 H28A 0.9500 .
C29 C30 1.364(10) .
C29 H29A 0.9500 .
C30 C31 1.377(10) .
C30 H30A 0.9500 .
C31 C32 1.380(10) .
C31 H31A 0.9500 .
C32 H32A 0.9500 .
C33 C34 1.383(10) .
C33 C38 1.387(10) .
C34 C35 1.404(9) .
C34 H34A 0.9500 .
C35 C36 1.360(11) .
C35 H35A 0.9500 .
C36 C37 1.389(11) .
C36 H36A 0.9500 .
C37 C38 1.369(9) .
C37 H37A 0.9500 .
C38 H38A 0.9500 .
C41 C42 1.380(9) .
C41 C46 1.397(9) .
C42 C43 1.387(11) .
C42 H42A 0.9500 .
C43 C44 1.375(11) .
C43 H43A 0.9500 .
C44 C45 1.364(11) .
C44 H44A 0.9500 .
C45 C46 1.387(10) .
C45 H45A 0.9500 .
C46 H46A 0.9500 .
C47 C52 1.382(10) .
C47 C48 1.398(10) .
C48 C49 1.378(9) .
C48 H48A 0.9500 .
C49 C50 1.351(11) .
C49 H49A 0.9500 .
C50 C51 1.401(11) .
C50 H50A 0.9500 .
C51 C52 1.380(10) .
C51 H51A 0.9500 .
C52 H52A 0.9500 .
C53 C58 1.402(9) .
C53 C54 1.410(10) .
C54 C55 1.384(10) .
C54 H54A 0.9500 .
C55 C56 1.371(10) .
C55 H55A 0.9500 .
C56 C57 1.372(10) .
C56 H56A 0.9500 .
C57 C58 1.409(10) .
C57 H57A 0.9500 .
C61 C62 1.380(10) .
C61 C66 1.400(10) .
C62 C63 1.372(11) .
C62 H62A 0.9500 .
C63 C64 1.374(12) .
C63 H63A 0.9500 .
C64 C65 1.393(11) .
C64 H64A 0.9500 .
C65 C66 1.394(10) .
C65 H65A 0.9500 .
C66 H66A 0.9500 .
C67 C72 1.391(10) .
C67 C68 1.398(10) .
C68 C69 1.379(9) .
C68 H68A 0.9500 .
C69 C70 1.385(11) .
C69 H69A 0.9500 .
C70 C71 1.366(11) .
C70 H70A 0.9500 .
C71 C72 1.374(10) .
C71 H71A 0.9500 .
C72 H72A 0.9500 .
C73 C74 1.388(10) .
C73 C78 1.402(10) .
C74 C75 1.386(10) .
C74 H74A 0.9500 .
C75 C76 1.378(11) .
C75 H75A 0.9500 .
C76 C77 1.367(10) .
C76 H76A 0.9500 .
C77 C78 1.387(9) .
C77 H77A 0.9500 .
C78 H78A 0.9500 .
C87 C92 1.351(14) .
C87 C88 1.371(13) .
C87 H87A 0.9500 .
C88 C89 1.362(13) .
C88 H88A 0.9500 .
C89 C90 1.398(14) .
C89 H89A 0.9500 .
C90 C91 1.335(12) .
C90 H90A 0.9500 .
C91 C92 1.363(13) .
C91 H91A 0.9500 .
C92 H92A 0.9500 .
C81 C86 1.360(12) .
C81 C82 1.366(15) .
C81 H81A 0.9500 .
C82 C83 1.331(14) .
C82 H82A 0.9500 .
C83 C84 1.334(12) .
C83 H83A 0.9500 .
C84 C85 1.388(14) .
C84 H84A 0.9500 .
C85 C86 1.396(14) .
C85 H85A 0.9500 .
C86 H86A 0.9500 .
C93 C94 1.245(16) .
C93 C95 1.416(19) 3_656
C93 H93A 0.9500 .
C94 C95 1.370(17) .
C94 H94A 0.9500 .
C95 C93 1.416(19) 3_656
C95 H95A 0.9500 .
